data_7702695
loop_
_publ_author_name
'Sanmart\'in, Jes\'us'
'Bermejo, Manuel R.'
'Garc\'ia-Deibe, Ana M.'
'Nascimento, Otaciro R.'
'Lezama, Luis'
'Rojo, Te\'ofilo'

_publ_section_title
;
 Magnetic properties of a bishelical [4 + 4 + 4] trinuclear copper(ii)
 complex
;
_journal_issue 6
_journal_name_full 'Journal of the Chemical Society, Dalton Transactions'
_journal_page_first 1030
_journal_paper_doi 10.1039/b106983g
_journal_year 2002
_chemical_formula_sum 'C36 H38 Cu3 N4 O10'
_chemical_formula_weight 877.32
_space_group_IT_number 15
_space_group_name_Hall '-C 2yc'
_space_group_name_H-M_alt 'C 1 2/c 1'
_symmetry_cell_setting monoclinic
_symmetry_space_group_name_H-M 'C 1 2/c 1'
_atom_sites_solution_hydrogens geom
_atom_sites_solution_primary direct
_atom_sites_solution_secondary difmap
_audit_creation_method SHELXL-97
_cell_angle_alpha 90.00
_cell_angle_beta 109.934(4)
_cell_angle_gamma 90.00
_cell_formula_units_Z 4
_cell_length_a 17.126(3)
_cell_length_b 13.809(3)
_cell_length_c 15.151(3)
_cell_measurement_reflns_used 976
_cell_measurement_temperature 100(2)
_cell_measurement_theta_max 29.64
_cell_measurement_theta_min 2.93
_cell_volume 3368.4(12)
_computing_cell_refinement 'Bruker SMART'
_computing_data_collection 'Bruker SMART'
_computing_data_reduction 'Bruker SHELXTL'
_computing_structure_refinement 'SHELXL-97 (Sheldrick, 1997)'
_computing_structure_solution 'SHELXS-97 (Sheldrick, 1990)'
_diffrn_ambient_temperature 100(2)
_diffrn_measured_fraction_theta_full 0.994
_diffrn_measured_fraction_theta_max 0.994
_diffrn_measurement_device_type 'CCD area detector'
_diffrn_measurement_method 'omega scans'
_diffrn_radiation_monochromator graphite
_diffrn_radiation_source 'fine-focus sealed tube'
_diffrn_radiation_type MoK\a
_diffrn_radiation_wavelength 0.71073
_diffrn_reflns_av_R_equivalents 0.0612
_diffrn_reflns_av_sigmaI/netI 0.0490
_diffrn_reflns_limit_h_max 22
_diffrn_reflns_limit_h_min -24
_diffrn_reflns_limit_k_max 19
_diffrn_reflns_limit_k_min -18
_diffrn_reflns_limit_l_max 21
_diffrn_reflns_limit_l_min -19
_diffrn_reflns_number 22274
_diffrn_reflns_theta_full 30.52
_diffrn_reflns_theta_max 30.52
_diffrn_reflns_theta_min 1.94
_diffrn_standards_interval_count 'end of measurement'
_diffrn_standards_number '100 first frames'
_exptl_absorpt_coefficient_mu 1.945
_exptl_absorpt_correction_T_max 1.000000
_exptl_absorpt_correction_T_min 0.782715
_exptl_absorpt_correction_type psi-scans
_exptl_crystal_colour 'dark green'
_exptl_crystal_density_diffrn 1.730
_exptl_crystal_density_method 'not measured'
_exptl_crystal_description prism
_exptl_crystal_F_000 1796
_exptl_crystal_size_max 0.52
_exptl_crystal_size_mid 0.39
_exptl_crystal_size_min 0.35
_refine_diff_density_max 0.938
_refine_diff_density_min -0.502
_refine_diff_density_rms 0.101
_refine_ls_extinction_method none
_refine_ls_goodness_of_fit_ref 0.973
_refine_ls_hydrogen_treatment mixed
_refine_ls_matrix_type full
_refine_ls_number_parameters 262
_refine_ls_number_reflns 5122
_refine_ls_number_restraints 0
_refine_ls_restrained_S_all 0.973
_refine_ls_R_factor_all 0.0623
_refine_ls_R_factor_gt 0.0361
_refine_ls_shift/su_max 0.001
_refine_ls_shift/su_mean 0.000
_refine_ls_structure_factor_coef Fsqd
_refine_ls_weighting_details 'calc w=1/[\s^2^(Fo^2^)+(0.0532P)^2^+4.5112P] where P=(Fo^2^+2Fc^2^)/3'
_refine_ls_weighting_scheme calc
_refine_ls_wR_factor_gt 0.0877
_refine_ls_wR_factor_ref 0.1002
_reflns_number_gt 3737
_reflns_number_total 5122
_reflns_threshold_expression >2sigma(I)
_cod_data_source_file b106983g.txt
_cod_data_source_block C36_H38_Cu3_N4_O10_at_100_K
_cod_depositor_comments
;
The following automatic conversions were performed:

data item '_symmetry_cell_setting' value 'Monoclinic' was changed to
'monoclinic' in accordance with the
/home/saulius/struct/COD-crude-data/automatic-downloads/DataCite-retrospective/RSC/depositions/lib/dictionaries/cif_core.dic
dictionary named 'cif_core.dic' version 2.4.2 last updated on
2011-04-26.

Automatic conversion script
Id: cif_fix_values 6909 2019-04-08 15:41:33Z antanas 
;
_cod_original_cell_volume 3368.4(11)
_cod_original_sg_symbol_H-M 'C2/c (No.15)'
_cod_database_code 7702695

loop_
_symmetry_equiv_pos_as_xyz
'x, y, z'
'-x, y, -z+1/2'
'x+1/2, y+1/2, z'
'-x+1/2, y+1/2, -z+1/2'
'-x, -y, -z'
'x, -y, z-1/2'
'-x+1/2, -y+1/2, -z'
'x+1/2, -y+1/2, z-1/2'

loop_
_atom_site_label
_atom_site_type_symbol
_atom_site_fract_x
_atom_site_fract_y
_atom_site_fract_z
_atom_site_U_iso_or_equiv
_atom_site_adp_type
_atom_site_occupancy
_atom_site_symmetry_multiplicity
_atom_site_calc_flag
_atom_site_refinement_flags
_atom_site_disorder_assembly
_atom_site_disorder_group
Cu2 Cu 0.5000 0.18096(3) 0.2500 0.01906(10) Uani 1 2 d S . .
Cu1 Cu 0.463774(15) -0.02439(2) 0.115356(19) 0.01666(9) Uani 1 1 d . . .
N16 N 0.40846(12) -0.14986(14) 0.10250(13) 0.0185(4) Uani 1 1 d . . .
O10 O 0.36793(9) 0.04922(11) 0.10733(11) 0.0179(3) Uani 1 1 d . . .
O11 O 0.24628(10) 0.17858(12) 0.07383(13) 0.0224(4) Uani 1 1 d . . .
H11 H 0.2012(18) 0.214(2) 0.049(2) 0.023(7) Uiso 1 1 d . . .
N26 N 0.59115(12) 0.26872(15) 0.26302(16) 0.0266(5) Uani 1 1 d . A .
O20 O 0.53242(9) 0.08698(12) 0.17647(11) 0.0184(3) Uani 1 1 d . . .
O21 O 0.56297(10) -0.06796(13) 0.09558(12) 0.0225(4) Uani 1 1 d . . .
C10 C 0.29226(13) 0.01572(16) 0.09139(15) 0.0159(4) Uani 1 1 d . . .
C11 C 0.22582(13) 0.08319(17) 0.07543(15) 0.0176(4) Uani 1 1 d . . .
C12 C 0.14579(14) 0.05229(18) 0.06157(16) 0.0209(5) Uani 1 1 d . . .
H12 H 0.1030 0.0988 0.0534 0.025 Uiso 1 1 calc R . .
C13 C 0.12680(14) -0.04658(18) 0.05938(17) 0.0230(5) Uani 1 1 d . . .
H13 H 0.0715 -0.0670 0.0498 0.028 Uiso 1 1 calc R . .
C14 C 0.18837(14) -0.11318(17) 0.07117(16) 0.0200(5) Uani 1 1 d . . .
H14 H 0.1755 -0.1802 0.0691 0.024 Uiso 1 1 calc R . .
C15 C 0.27165(13) -0.08370(17) 0.08657(15) 0.0174(4) Uani 1 1 d . . .
C16 C 0.33088(14) -0.15892(17) 0.09229(15) 0.0183(4) Uani 1 1 d . . .
H16 H 0.3105 -0.2234 0.0880 0.022 Uiso 1 1 calc R . .
C17 C 0.45707(14) -0.24002(18) 0.11271(17) 0.0226(5) Uani 1 1 d . . .
H17A H 0.4867 -0.2402 0.0669 0.027 Uiso 1 1 calc R . .
H17B H 0.4191 -0.2964 0.0992 0.027 Uiso 1 1 calc R . .
C18 C 0.51985(14) -0.24861(17) 0.21203(17) 0.0216(5) Uani 1 1 d . . .
H18A H 0.5595 -0.1939 0.2235 0.026 Uiso 1 1 calc R . .
H18B H 0.5518 -0.3093 0.2168 0.026 Uiso 1 1 calc R . .
C20 C 0.60812(13) 0.08245(18) 0.16894(16) 0.0190(4) Uani 1 1 d . . .
C21 C 0.62457(14) -0.00234(18) 0.12657(16) 0.0202(5) Uani 1 1 d . . .
C22 C 0.70243(14) -0.0134(2) 0.11838(17) 0.0242(5) Uani 1 1 d . . .
H22 H 0.7147 -0.0704 0.0906 0.029 Uiso 1 1 calc R . .
C23 C 0.76292(15) 0.0586(2) 0.15058(19) 0.0284(6) Uani 1 1 d . . .
H23 H 0.8158 0.0502 0.1441 0.034 Uiso 1 1 calc R . .
C24 C 0.74678(14) 0.1404(2) 0.19109(19) 0.0277(6) Uani 1 1 d . . .
H24 H 0.7887 0.1885 0.2131 0.033 Uiso 1 1 calc R . .
C25 C 0.66838(14) 0.15512(18) 0.20091(18) 0.0224(5) Uani 1 1 d . . .
C26 C 0.65599(14) 0.24348(18) 0.24474(19) 0.0277(6) Uani 1 1 d . . .
H26 H 0.7009 0.2881 0.2621 0.033 Uiso 1 1 calc R . .
C27 C 0.5943(2) 0.3627(2) 0.3107(3) 0.0613(13) Uani 1 1 d . . .
H27A H 0.5764 0.3529 0.3656 0.074 Uiso 0.531(7) 1 calc PR A 1
H27B H 0.6526 0.3855 0.3343 0.074 Uiso 0.531(7) 1 calc PR A 1
H27C H 0.6392 0.3564 0.3722 0.074 Uiso 0.469(7) 1 calc PR A 2
H27D H 0.6144 0.4101 0.2742 0.074 Uiso 0.469(7) 1 calc PR A 2
C28 C 0.5427(3) 0.4382(3) 0.2512(3) 0.0229(12) Uani 0.531(7) 1 d P . 1
H28A H 0.5775 0.4755 0.2229 0.027 Uiso 0.531(7) 1 calc PR A 1
H28B H 0.5251 0.4831 0.2918 0.027 Uiso 0.531(7) 1 calc PR A 1
C28' C 0.5345(3) 0.4042(4) 0.3274(3) 0.0196(13) Uani 0.469(7) 1 d P . 2
H28C H 0.5580 0.4616 0.3667 0.023 Uiso 0.469(7) 1 calc PR A 2
H28D H 0.5156 0.3594 0.3670 0.023 Uiso 0.469(7) 1 calc PR A 2
O1W O 0.10958(11) 0.28690(14) -0.00198(14) 0.0249(4) Uani 1 1 d . . .
H1W H 0.094(2) 0.325(2) 0.029(2) 0.034(9) Uiso 1 1 d . . .
H2W H 0.127(3) 0.320(3) -0.042(3) 0.074(15) Uiso 1 1 d . . .

loop_
_atom_site_aniso_label
_atom_site_aniso_U_11
_atom_site_aniso_U_22
_atom_site_aniso_U_33
_atom_site_aniso_U_23
_atom_site_aniso_U_13
_atom_site_aniso_U_12
Cu1 0.01029(13) 0.01663(14) 0.02257(15) -0.00144(10) 0.00498(10) 0.00072(10)
Cu2 0.01767(19) 0.01188(18) 0.0268(2) 0.000 0.00654(16) 0.000
N16 0.0155(8) 0.0179(9) 0.0201(9) -0.0023(7) 0.0036(7) 0.0006(7)
O10 0.0115(7) 0.0181(8) 0.0232(8) 0.0014(6) 0.0046(6) 0.0008(6)
O11 0.0144(7) 0.0188(8) 0.0326(9) 0.0040(7) 0.0060(7) 0.0026(6)
N26 0.0173(9) 0.0136(9) 0.0388(12) -0.0014(8) -0.0036(9) -0.0002(7)
O20 0.0103(7) 0.0197(8) 0.0252(8) -0.0007(6) 0.0059(6) -0.0016(6)
O21 0.0137(7) 0.0269(9) 0.0270(9) -0.0043(7) 0.0071(6) 0.0012(7)
C10 0.0122(9) 0.0202(10) 0.0150(10) 0.0024(8) 0.0041(8) 0.0001(8)
C11 0.0166(10) 0.0189(10) 0.0167(10) 0.0014(8) 0.0050(8) 0.0002(8)
C12 0.0139(10) 0.0247(11) 0.0238(11) 0.0017(9) 0.0059(9) 0.0021(9)
C13 0.0145(10) 0.0274(12) 0.0271(12) 0.0008(10) 0.0073(9) -0.0033(9)
C14 0.0184(10) 0.0201(11) 0.0206(11) 0.0000(9) 0.0054(9) -0.0036(9)
C15 0.0144(10) 0.0205(10) 0.0165(10) 0.0009(8) 0.0043(8) -0.0004(8)
C16 0.0180(10) 0.0174(10) 0.0176(10) -0.0009(8) 0.0034(8) -0.0016(8)
C17 0.0172(10) 0.0194(11) 0.0282(12) -0.0074(9) 0.0038(9) 0.0003(9)
C18 0.0148(10) 0.0153(10) 0.0321(12) -0.0019(9) 0.0048(9) 0.0011(8)
C20 0.0112(9) 0.0255(12) 0.0196(10) 0.0075(9) 0.0046(8) 0.0010(8)
C21 0.0152(10) 0.0256(11) 0.0192(10) 0.0056(9) 0.0051(8) 0.0026(9)
C22 0.0152(10) 0.0364(14) 0.0217(11) 0.0077(10) 0.0074(9) 0.0066(10)
C23 0.0131(10) 0.0437(15) 0.0295(13) 0.0159(12) 0.0086(9) 0.0047(10)
C24 0.0119(10) 0.0352(14) 0.0337(13) 0.0153(11) 0.0049(9) -0.0031(10)
C25 0.0135(10) 0.0241(11) 0.0273(12) 0.0108(10) 0.0038(9) -0.0022(9)
C26 0.0141(10) 0.0190(11) 0.0416(15) 0.0111(10) -0.0016(10) -0.0038(9)
C27 0.063(2) 0.0188(13) 0.059(2) -0.0160(14) -0.0348(18) 0.0086(14)
C28 0.024(2) 0.016(2) 0.025(2) -0.0011(17) 0.0042(18) 0.0004(17)
C28' 0.013(2) 0.018(2) 0.025(3) -0.0036(19) 0.0045(18) 0.0039(18)
O1W 0.0232(9) 0.0212(9) 0.0336(10) 0.0038(8) 0.0140(8) 0.0046(7)

loop_
_atom_type_symbol
_atom_type_description
_atom_type_scat_dispersion_real
_atom_type_scat_dispersion_imag
_atom_type_scat_source
C C 0.0033 0.0016 'International Tables Vol C Tables 4.2.6.8 and 6.1.1.4'
H H 0.0000 0.0000 'International Tables Vol C Tables 4.2.6.8 and 6.1.1.4'
N N 0.0061 0.0033 'International Tables Vol C Tables 4.2.6.8 and 6.1.1.4'
O O 0.0106 0.0060 'International Tables Vol C Tables 4.2.6.8 and 6.1.1.4'
Cu Cu 0.3201 1.2651 'International Tables Vol C Tables 4.2.6.8 and 6.1.1.4'

loop_
_geom_angle_atom_site_label_1
_geom_angle_atom_site_label_2
_geom_angle_atom_site_label_3
_geom_angle
_geom_angle_site_symmetry_1
_geom_angle_site_symmetry_3
O10 Cu1 O21 161.70(7) . .
O10 Cu1 N16 95.12(7) . .
O21 Cu1 N16 97.55(8) . .
O10 Cu1 O20 88.65(7) . .
O21 Cu1 O20 84.25(7) . .
N16 Cu1 O20 158.98(8) . .
O20 Cu2 O20 94.50(10) . 2_655
O20 Cu2 N26 95.75(8) . .
O20 Cu2 N26 138.69(8) 2_655 .
O20 Cu2 N26 138.69(8) . 2_655
O20 Cu2 N26 95.75(8) 2_655 2_655
N26 Cu2 N26 102.32(12) . 2_655
C16 N16 C17 116.8(2) . .
C16 N16 Cu1 122.88(16) . .
C17 N16 Cu1 120.06(15) . .
C10 O10 Cu1 126.73(15) . .
C26 N26 C27 117.0(3) . .
C26 N26 Cu2 122.47(17) . .
C27 N26 Cu2 119.7(2) . .
C20 O20 Cu2 124.23(15) . .
C20 O20 Cu1 111.33(15) . .
Cu2 O20 Cu1 124.04(8) . .
C21 O21 Cu1 111.36(15) . .
O10 C10 C15 124.3(2) . .
O10 C10 C11 118.6(2) . .
C15 C10 C11 117.08(19) . .
O11 C11 C12 122.9(2) . .
O11 C11 C10 116.02(19) . .
C12 C11 C10 121.1(2) . .
C11 C12 C13 121.0(2) . .
C14 C13 C12 119.4(2) . .
C13 C14 C15 121.0(2) . .
C10 C15 C14 120.3(2) . .
C10 C15 C16 122.8(2) . .
C14 C15 C16 116.8(2) . .
N16 C16 C15 128.0(2) . .
N16 C17 C18 110.57(19) . .
C17 C18 C18 113.5(2) . 2_655
O20 C20 C25 123.8(2) . .
O20 C20 C21 115.3(2) . .
C25 C20 C21 120.9(2) . .
O21 C21 C22 123.8(2) . .
O21 C21 C20 117.6(2) . .
C22 C21 C20 118.6(2) . .
C21 C22 C23 120.7(3) . .
C24 C23 C22 120.6(2) . .
C23 C24 C25 120.9(2) . .
C20 C25 C24 118.3(2) . .
C20 C25 C26 124.0(2) . .
C24 C25 C26 117.7(2) . .
N26 C26 C25 127.3(2) . .
C28' C27 C28 56.2(3) . .
C28' C27 N26 126.5(4) . .
C28 C27 N26 114.3(3) . .
C27 C28 C28' 116.4(4) . 2_655
C27 C28' C28 121.7(4) . 2_655

loop_
_geom_bond_atom_site_label_1
_geom_bond_atom_site_label_2
_geom_bond_distance
_geom_bond_site_symmetry_2
Cu1 O10 1.8989(16) .
Cu1 O21 1.9195(16) .
Cu1 N16 1.952(2) .
Cu1 O20 1.9653(16) .
Cu1 Cu1 3.8385(9) 2_655
Cu1 Cu2 3.4241(6) .
Cu2 O20 1.9119(17) .
Cu2 O20 1.9119(17) 2_655
Cu2 N26 1.933(2) .
Cu2 N26 1.933(2) 2_655
N16 C16 1.290(3) .
N16 C17 1.476(3) .
N16 N16 4.500(4) 2_655
O10 C10 1.319(3) .
O10 O10 5.081(3) 2_655
O11 C11 1.365(3) .
O11 O11 8.508(4) 2_655
N26 C26 1.281(3) .
N26 C27 1.477(4) .
N26 N26 3.011(4) 2_655
O20 C20 1.341(3) .
O20 O20 2.808(3) 2_655
O21 C21 1.348(3) .
O21 O21 5.782(3) 2_655
C10 C15 1.413(3) .
C10 C11 1.426(3) .
C11 C12 1.381(3) .
C12 C13 1.401(3) .
C13 C14 1.364(3) .
C14 C15 1.424(3) .
C15 C16 1.434(3) .
C17 C18 1.527(3) .
C18 C18 1.523(5) 2_655
C20 C25 1.402(3) .
C20 C21 1.409(4) .
C21 C22 1.389(3) .
C22 C23 1.398(4) .
C23 C24 1.359(4) .
C24 C25 1.415(3) .
C25 C26 1.439(4) .
C27 C28' 1.273(6) .
C27 C28 1.461(5) .
C28 C28' 1.521(6) 2_655
C28' C28 1.521(6) 2_655

loop_
_geom_torsion_atom_site_label_1
_geom_torsion_atom_site_label_2
_geom_torsion_atom_site_label_3
_geom_torsion_atom_site_label_4
_geom_torsion
_geom_torsion_site_symmetry_1
_geom_torsion_site_symmetry_3
_geom_torsion_site_symmetry_4
O10 Cu1 N16 C16 0.27(19) . . .
O21 Cu1 N16 C16 -166.49(18) . . .
O20 Cu1 N16 C16 99.9(3) . . .
O10 Cu1 N16 C17 -174.24(17) . . .
O21 Cu1 N16 C17 19.00(18) . . .
O20 Cu1 N16 C17 -74.6(3) . . .
O21 Cu1 O10 C10 129.6(2) . . .
N16 Cu1 O10 C10 -4.08(18) . . .
O20 Cu1 O10 C10 -163.36(18) . . .
O20 Cu2 N26 C26 -15.3(2) . . .
O20 Cu2 N26 C26 88.3(2) 2_655 . .
N26 Cu2 N26 C26 -157.9(3) 2_655 . .
O20 Cu2 N26 C27 175.5(2) . . .
O20 Cu2 N26 C27 -81.0(2) 2_655 . .
N26 Cu2 N26 C27 32.88(18) 2_655 . .
O20 Cu2 O20 C20 -123.51(19) 2_655 . .
N26 Cu2 O20 C20 16.42(18) . . .
N26 Cu2 O20 C20 132.49(18) 2_655 . .
O20 Cu2 O20 Cu1 48.58(7) 2_655 . .
N26 Cu2 O20 Cu1 -171.49(10) . . .
N26 Cu2 O20 Cu1 -55.41(17) 2_655 . .
O10 Cu1 O20 C20 -158.70(15) . . .
O21 Cu1 O20 C20 4.41(14) . . .
N16 Cu1 O20 C20 100.5(2) . . .
O10 Cu1 O20 Cu2 28.32(10) . . .
O21 Cu1 O20 Cu2 -168.57(11) . . .
N16 Cu1 O20 Cu2 -72.5(2) . . .
O10 Cu1 O21 C21 64.4(3) . . .
N16 Cu1 O21 C21 -162.20(15) . . .
O20 Cu1 O21 C21 -3.29(15) . . .
Cu1 O10 C10 C15 6.5(3) . . .
Cu1 O10 C10 C11 -171.79(15) . . .
O10 C10 C11 O11 2.9(3) . . .
C15 C10 C11 O11 -175.52(19) . . .
O10 C10 C11 C12 -177.8(2) . . .
C15 C10 C11 C12 3.8(3) . . .
O11 C11 C12 C13 177.0(2) . . .
C10 C11 C12 C13 -2.3(4) . . .
C11 C12 C13 C14 0.0(4) . . .
C12 C13 C14 C15 0.6(4) . . .
O10 C10 C15 C14 178.5(2) . . .
C11 C10 C15 C14 -3.1(3) . . .
O10 C10 C15 C16 -4.4(3) . . .
C11 C10 C15 C16 173.9(2) . . .
C13 C14 C15 C10 1.0(3) . . .
C13 C14 C15 C16 -176.2(2) . . .
C17 N16 C16 C15 176.0(2) . . .
Cu1 N16 C16 C15 1.3(3) . . .
C10 C15 C16 N16 0.2(4) . . .
C14 C15 C16 N16 177.4(2) . . .
C16 N16 C17 C18 -111.2(2) . . .
Cu1 N16 C17 C18 63.6(2) . . .
N16 C17 C18 C18 59.0(2) . . 2_655
Cu2 O20 C20 C25 -11.1(3) . . .
Cu1 O20 C20 C25 175.92(18) . . .
Cu2 O20 C20 C21 168.33(15) . . .
Cu1 O20 C20 C21 -4.6(2) . . .
Cu1 O21 C21 C22 -177.77(19) . . .
Cu1 O21 C21 C20 1.7(3) . . .
O20 C20 C21 O21 2.1(3) . . .
C25 C20 C21 O21 -178.5(2) . . .
O20 C20 C21 C22 -178.4(2) . . .
C25 C20 C21 C22 1.0(3) . . .
O21 C21 C22 C23 178.8(2) . . .
C20 C21 C22 C23 -0.7(4) . . .
C21 C22 C23 C24 0.4(4) . . .
C22 C23 C24 C25 -0.5(4) . . .
O20 C20 C25 C24 178.3(2) . . .
C21 C20 C25 C24 -1.1(3) . . .
O20 C20 C25 C26 -0.6(4) . . .
C21 C20 C25 C26 180.0(2) . . .
C23 C24 C25 C20 0.8(4) . . .
C23 C24 C25 C26 179.8(2) . . .
C27 N26 C26 C25 178.6(3) . . .
Cu2 N26 C26 C25 9.1(4) . . .
C20 C25 C26 N26 1.6(4) . . .
C24 C25 C26 N26 -177.4(3) . . .
C26 N26 C27 C28' 173.5(4) . . .
Cu2 N26 C27 C28' -16.7(5) . . .
C26 N26 C27 C28 108.7(4) . . .
Cu2 N26 C27 C28 -81.5(4) . . .
C28' C27 C28 C28' -89.9(5) . . 2_655
N26 C27 C28 C28' 29.0(6) . . 2_655
C28 C27 C28' C28 33.2(4) . . 2_655
N26 C27 C28' C28 -63.7(7) . . 2_655
C17 C18 C18 C17 -170.3(3) . 2_655 2_655
C27 C28 C28' C27 65.2(7) . 2_655 2_655
N16 C17 C18 C18 59.0(2) . . 2_655
N26 C27 C28 C28' 29.0(6) . . 2_655
N26 C27 C28' C28 -63.7(7) . . 2_655
